data_2227929
loop_
_publ_author_name
'Tarafder, M. T. H.'
'Khan, Sultana Shakila'
'Islam, M. A. A. A. A.'
'Lorenzi, Lea'
'Zangrando, Ennio'

_publ_section_title
;
 Methyl 3-[(<i>E</i>,<i>E</i>)-3-phenylprop-2-enylidene]dithiocarbazate
;
_journal_coeditor_code PV2336
_journal_issue 11
_journal_name_full 'Acta Crystallographica Section E'
_journal_page_first o2851
_journal_paper_doi 10.1107/S1600536810041115
_journal_volume 66
_journal_year 2010
_chemical_formula_iupac 'C11 H12 N2 S2'
_chemical_formula_moiety 'C11 H12 N2 S2'
_chemical_formula_sum 'C11 H12 N2 S2'
_chemical_formula_weight 236.35
_chemical_name_systematic
;
Methyl 3-[(<i>E</i>,<i>E</i>)-3-phenylprop-2-enylidene]dithiocarbazate
;
_space_group_IT_number 14
_symmetry_cell_setting monoclinic
_symmetry_space_group_name_Hall '-P 2ybc'
_symmetry_space_group_name_H-M 'P 1 21/c 1'
_atom_sites_solution_hydrogens geom
_atom_sites_solution_primary direct
_atom_sites_solution_secondary difmap
_audit_creation_method SHELXL-97
_cell_angle_alpha 90.00
_cell_angle_beta 100.697(10)
_cell_angle_gamma 90.00
_cell_formula_units_Z 4
_cell_length_a 10.408(2)
_cell_length_b 5.4950(9)
_cell_length_c 20.988(2)
_cell_measurement_reflns_used 275
_cell_measurement_temperature 293(2)
_cell_measurement_theta_max 20.69
_cell_measurement_theta_min 3.62
_cell_volume 1179.5(3)
_computing_cell_refinement 'Denzo (Otwinowski & Minor, 1997)'
_computing_data_collection 'XPRESS (MacScience, 2002)'
_computing_data_reduction 'Denzo and Scalepack (Otwinowski & Minor, 1997)'
_computing_molecular_graphics 'ORTEP-3 for Windows (Farrugia, 1997)'
_computing_publication_material 'WinGX (Farrugia, 1999)'
_computing_structure_refinement 'SHELXL97 (Sheldrick, 2008)'
_computing_structure_solution 'SHELXS97 (Sheldrick, 2008)'
_diffrn_ambient_temperature 293(2)
_diffrn_measured_fraction_theta_full 0.95
_diffrn_measured_fraction_theta_max 0.95
_diffrn_measurement_device_type 'Enraf--Nonius DIP1030 image-plate  diffractometer'
_diffrn_measurement_method '\f-scans with narrow frames'
_diffrn_radiation_monochromator graphite
_diffrn_radiation_source 'fine-focus sealed tube'
_diffrn_radiation_type Mok\a
_diffrn_radiation_wavelength 0.71073
_diffrn_reflns_av_R_equivalents 0.037
_diffrn_reflns_av_sigmaI/netI 0.031
_diffrn_reflns_limit_h_max 12
_diffrn_reflns_limit_h_min -12
_diffrn_reflns_limit_k_max 6
_diffrn_reflns_limit_k_min -6
_diffrn_reflns_limit_l_max 25
_diffrn_reflns_limit_l_min -25
_diffrn_reflns_number 6316
_diffrn_reflns_theta_full 25.3
_diffrn_reflns_theta_max 25.3
_diffrn_reflns_theta_min 3.05
_diffrn_standards_number 0
_exptl_absorpt_coefficient_mu 0.420
_exptl_absorpt_correction_type none
_exptl_crystal_colour orange
_exptl_crystal_density_diffrn 1.331
_exptl_crystal_density_method 'not measured'
_exptl_crystal_description needle
_exptl_crystal_F_000 496
_exptl_crystal_size_max 0.40
_exptl_crystal_size_mid 0.15
_exptl_crystal_size_min 0.12
_refine_diff_density_max 0.14
_refine_diff_density_min -0.21
_refine_ls_extinction_coef 0.023(4)
_refine_ls_extinction_expression Fc^*^=kFc[1+0.001xFc^2^\l^3^/sin(2\q)]^-1/4^
_refine_ls_extinction_method SHELXL
_refine_ls_goodness_of_fit_ref 1.044
_refine_ls_hydrogen_treatment constr
_refine_ls_matrix_type full
_refine_ls_number_parameters 138
_refine_ls_number_reflns 2048
_refine_ls_number_restraints 0
_refine_ls_restrained_S_all 1.044
_refine_ls_R_factor_all 0.0496
_refine_ls_R_factor_gt 0.0384
_refine_ls_shift/su_max 0.001
_refine_ls_shift/su_mean 0.000
_refine_ls_structure_factor_coef Fsqd
_refine_ls_weighting_details 'calc w=1/[\s^2^(Fo^2^)+(0.0721P)^2^] where P=(Fo^2^+2Fc^2^)/3'
_refine_ls_weighting_scheme calc
_refine_ls_wR_factor_gt 0.1099
_refine_ls_wR_factor_ref 0.1160
_reflns_number_gt 1569
_reflns_number_total 2048
_reflns_threshold_expression 'I > 2.0\s(I)'
_cod_data_source_file pv2336.cif
_cod_data_source_block I
_cod_original_sg_symbol_H-M 'P 21/c'
_cod_database_code 2227929
_cod_database_fobs_code 2227929

loop_
_symmetry_equiv_pos_as_xyz
'x, y, z'
'-x, y+1/2, -z+1/2'
'-x, -y, -z'
'x, -y-1/2, z-1/2'

loop_
_atom_site_type_symbol
_atom_site_label
_atom_site_fract_x
_atom_site_fract_y
_atom_site_fract_z
_atom_site_U_iso_or_equiv
_atom_site_adp_type
_atom_site_calc_flag
_atom_site_refinement_flags
_atom_site_occupancy
_atom_site_disorder_assembly
_atom_site_disorder_group
S S1 1.15322(6) 0.68232(10) 0.57196(3) 0.0759(2) Uani d . 1 . .
S S2 1.08034(6) 0.51686(10) 0.69852(3) 0.0734(2) Uani d . 1 . .
N N1 0.99960(18) 0.3187(3) 0.58644(8) 0.0682(5) Uani d . 1 . .
H H1 0.9962 0.2915 0.5458 0.082 Uiso calc R 1 . .
N N2 0.92717(19) 0.1751(3) 0.62061(9) 0.0680(5) Uani d . 1 . .
C C1 1.1813(3) 0.7789(4) 0.72034(11) 0.0791(6) Uani d . 1 . .
H H1A 1.2653 0.7525 0.7089 0.119 Uiso calc R 1 . .
H H1B 1.1918 0.8059 0.7662 0.119 Uiso calc R 1 . .
H H1C 1.1407 0.9187 0.6976 0.119 Uiso calc R 1 . .
C C2 1.0751(2) 0.4996(3) 0.61523(10) 0.0625(5) Uani d . 1 . .
C C3 0.8633(2) 0.0018(3) 0.58766(11) 0.0656(5) Uani d . 1 . .
H H3 0.8723 -0.0225 0.5449 0.079 Uiso calc R 1 . .
C C4 0.7788(2) -0.1538(3) 0.61562(10) 0.0670(5) Uani d . 1 . .
H H4 0.7718 -0.1294 0.6587 0.080 Uiso calc R 1 . .
C C5 0.7095(2) -0.3328(3) 0.58259(10) 0.0653(5) Uani d . 1 . .
H H5 0.7240 -0.3613 0.5408 0.078 Uiso calc R 1 . .
C C6 0.6139(2) -0.4880(3) 0.60503(10) 0.0634(5) Uani d . 1 . .
C C7 0.5705(3) -0.4487(4) 0.66304(12) 0.0750(6) Uani d . 1 . .
H H7 0.6053 -0.3208 0.6898 0.090 Uiso calc R 1 . .
C C8 0.4770(3) -0.5962(5) 0.68147(14) 0.0898(7) Uani d . 1 . .
H H8 0.4487 -0.5659 0.7202 0.108 Uiso calc R 1 . .
C C9 0.4250(3) -0.7874(5) 0.64316(17) 0.0963(9) Uani d . 1 . .
H H9 0.3623 -0.8870 0.6560 0.116 Uiso calc R 1 . .
C C10 0.4657(3) -0.8309(4) 0.58615(16) 0.0944(8) Uani d . 1 . .
H H10 0.4305 -0.9603 0.5601 0.113 Uiso calc R 1 . .
C C11 0.5596(3) -0.6831(4) 0.56675(13) 0.0799(7) Uani d . 1 . .
H H11 0.5866 -0.7146 0.5277 0.096 Uiso calc R 1 . .

loop_
_atom_site_aniso_label
_atom_site_aniso_U_11
_atom_site_aniso_U_22
_atom_site_aniso_U_33
_atom_site_aniso_U_12
_atom_site_aniso_U_13
_atom_site_aniso_U_23
S1 0.0761(5) 0.0872(4) 0.0662(4) -0.0152(3) 0.0178(3) 0.0061(2)
S2 0.0809(5) 0.0799(4) 0.0592(4) -0.0143(3) 0.0122(3) 0.0035(2)
N1 0.0743(13) 0.0726(10) 0.0600(10) -0.0089(9) 0.0181(9) -0.0002(7)
N2 0.0681(12) 0.0698(10) 0.0670(10) -0.0066(8) 0.0150(9) 0.0030(8)
C1 0.0811(17) 0.0813(13) 0.0730(14) -0.0110(12) 0.0092(12) -0.0046(10)
C2 0.0574(13) 0.0664(12) 0.0636(12) 0.0012(9) 0.0112(9) 0.0024(8)
C3 0.0686(15) 0.0647(12) 0.0631(12) 0.0011(10) 0.0111(10) 0.0014(8)
C4 0.0698(15) 0.0673(11) 0.0631(12) -0.0028(10) 0.0104(10) 0.0010(9)
C5 0.0682(14) 0.0658(12) 0.0611(11) 0.0013(10) 0.0099(10) -0.0002(8)
C6 0.0633(14) 0.0560(10) 0.0683(13) 0.0023(8) 0.0057(10) 0.0036(8)
C7 0.0799(17) 0.0700(12) 0.0756(14) -0.0059(11) 0.0160(12) 0.0006(10)
C8 0.090(2) 0.0870(15) 0.0964(18) -0.0020(14) 0.0276(15) 0.0160(13)
C9 0.0772(18) 0.0813(16) 0.129(3) -0.0085(13) 0.0151(17) 0.0274(16)
C10 0.091(2) 0.0722(15) 0.114(2) -0.0154(13) 0.0022(17) -0.0017(13)
C11 0.0866(18) 0.0680(13) 0.0813(15) -0.0038(12) 0.0061(13) -0.0054(10)

loop_
_atom_type_symbol
_atom_type_description
_atom_type_scat_dispersion_real
_atom_type_scat_dispersion_imag
_atom_type_scat_source
C C 0.0033 0.0016 'International Tables Vol C Tables 4.2.6.8 and 6.1.1.4'
H H 0.0000 0.0000 'International Tables Vol C Tables 4.2.6.8 and 6.1.1.4'
N N 0.0061 0.0033 'International Tables Vol C Tables 4.2.6.8 and 6.1.1.4'
S S 0.1246 0.1234 'International Tables Vol C Tables 4.2.6.8 and 6.1.1.4'

loop_
_geom_angle_atom_site_label_1
_geom_angle_atom_site_label_2
_geom_angle_atom_site_label_3
_geom_angle_site_symmetry_1
_geom_angle_site_symmetry_3
_geom_angle
_geom_angle_publ_flag
C2 S2 C1 . . 102.02(11) ?
C2 N1 N2 . . 121.39(18) ?
C2 N1 H1 . . 119.3 ?
N2 N1 H1 . . 119.3 ?
C3 N2 N1 . . 114.92(18) ?
S2 C1 H1A . . 109.5 ?
S2 C1 H1B . . 109.5 ?
H1A C1 H1B . . 109.5 ?
S2 C1 H1C . . 109.5 ?
H1A C1 H1C . . 109.5 ?
H1B C1 H1C . . 109.5 ?
N1 C2 S1 . . 120.44(16) ?
N1 C2 S2 . . 113.58(15) ?
S1 C2 S2 . . 125.98(12) ?
N2 C3 C4 . . 121.2(2) ?
N2 C3 H3 . . 119.4 ?
C4 C3 H3 . . 119.4 ?
C5 C4 C3 . . 122.8(2) ?
C5 C4 H4 . . 118.6 ?
C3 C4 H4 . . 118.6 ?
C4 C5 C6 . . 126.9(2) ?
C4 C5 H5 . . 116.6 ?
C6 C5 H5 . . 116.6 ?
C7 C6 C11 . . 117.4(2) ?
C7 C6 C5 . . 123.05(18) ?
C11 C6 C5 . . 119.5(2) ?
C8 C7 C6 . . 121.1(2) ?
C8 C7 H7 . . 119.5 ?
C6 C7 H7 . . 119.5 ?
C9 C8 C7 . . 120.6(3) ?
C9 C8 H8 . . 119.7 ?
C7 C8 H8 . . 119.7 ?
C10 C9 C8 . . 119.7(3) ?
C10 C9 H9 . . 120.1 ?
C8 C9 H9 . . 120.1 ?
C9 C10 C11 . . 120.4(2) ?
C9 C10 H10 . . 119.8 ?
C11 C10 H10 . . 119.8 ?
C10 C11 C6 . . 120.8(3) ?
C10 C11 H11 . . 119.6 ?
C6 C11 H11 . . 119.6 ?

loop_
_geom_bond_atom_site_label_1
_geom_bond_atom_site_label_2
_geom_bond_site_symmetry_2
_geom_bond_distance
_geom_bond_publ_flag
S1 C2 . 1.664(2) ?
S2 C2 . 1.741(2) ?
S2 C1 . 1.791(2) ?
N1 C2 . 1.339(3) ?
N1 N2 . 1.381(2) ?
N1 H1 . 0.8600 ?
N2 C3 . 1.287(3) ?
C1 H1A . 0.9600 ?
C1 H1B . 0.9600 ?
C1 H1C . 0.9600 ?
C3 C4 . 1.428(3) ?
C3 H3 . 0.9300 ?
C4 C5 . 1.335(3) ?
C4 H4 . 0.9300 ?
C5 C6 . 1.454(3) ?
C5 H5 . 0.9300 ?
C6 C7 . 1.392(3) ?
C6 C11 . 1.395(3) ?
C7 C8 . 1.376(3) ?
C7 H7 . 0.9300 ?
C8 C9 . 1.372(4) ?
C8 H8 . 0.9300 ?
C9 C10 . 1.363(4) ?
C9 H9 . 0.9300 ?
C10 C11 . 1.388(4) ?
C10 H10 . 0.9300 ?
C11 H11 . 0.9300 ?

loop_
_geom_hbond_atom_site_label_D
_geom_hbond_atom_site_label_H
_geom_hbond_atom_site_label_A
_geom_hbond_site_symmetry_A
_geom_hbond_distance_DH
_geom_hbond_distance_HA
_geom_hbond_distance_DA
_geom_hbond_angle_DHA
_geom_hbond_publ_flag
N1 H1 S1 3_766 0.86 2.67 3.4086(19) 145 y

loop_
_geom_torsion_atom_site_label_1
_geom_torsion_atom_site_label_2
_geom_torsion_atom_site_label_3
_geom_torsion_atom_site_label_4
_geom_torsion_site_symmetry_1
_geom_torsion_site_symmetry_2
_geom_torsion_site_symmetry_3
_geom_torsion_site_symmetry_4
_geom_torsion
_geom_torsion_publ_flag
C2 N1 N2 C3 . . . . -177.27(18) ?
N2 N1 C2 S1 . . . . -175.70(15) ?
N2 N1 C2 S2 . . . . 4.4(2) ?
C1 S2 C2 N1 . . . . -177.67(16) ?
C1 S2 C2 S1 . . . . 2.41(18) ?
N1 N2 C3 C4 . . . . -176.76(18) ?
N2 C3 C4 C5 . . . . 178.9(2) ?
C3 C4 C5 C6 . . . . -174.93(19) ?
C4 C5 C6 C7 . . . . 7.9(3) ?
C4 C5 C6 C11 . . . . -173.6(2) ?
C11 C6 C7 C8 . . . . -0.5(3) ?
C5 C6 C7 C8 . . . . 178.1(2) ?
C6 C7 C8 C9 . . . . 0.6(4) ?
C7 C8 C9 C10 . . . . -0.4(4) ?
C8 C9 C10 C11 . . . . 0.1(4) ?
C9 C10 C11 C6 . . . . 0.0(4) ?
C7 C6 C11 C10 . . . . 0.2(3) ?
C5 C6 C11 C10 . . . . -178.4(2) ?

loop_
_cod_related_entry_id
_cod_related_entry_database
_cod_related_entry_code
1 ChemSpider 7837856
